data_7042885
loop_
_publ_author_name
'Ojeda-Amador, Ana I.'
'Mart\'inez-Mart\'inez, Antonio J.'
'Robertson, Gemma M.'
'Robertson, Stuart D.'
'Kennedy, Alan R.'
'O'Hara, Charles T.'

_publ_section_title
;
 Exploring the solid state and solution structural chemistry of the
 utility amide potassium hexamethyldisilazide (KHMDS)
;
_journal_name_full 'Dalton Trans.'
_journal_paper_doi 10.1039/C7DT01118K
_journal_year 2017
_chemical_formula_moiety 'C28 H68 K2 N2 O8 Si4, C7 H8'
_chemical_formula_sum 'C35 H76 K2 N2 O8 Si4'
_chemical_formula_weight 843.54
_chemical_name_systematic
; 
 ? 
;
_chemical_properties_physical ', Air-sensitive,Moisture-sensitive,Oxygen-sensitive'
_space_group_IT_number 14
_symmetry_cell_setting monoclinic
_symmetry_space_group_name_Hall '-P 2ybc'
_symmetry_space_group_name_H-M 'P 1 21/c 1'
_atom_sites_solution_hydrogens geom
_atom_sites_solution_primary direct
_atom_sites_solution_secondary difmap
_audit_creation_method SHELXL-97
_audit_update_record
;
2017-03-14 deposited with the CCDC.
2017-04-17 downloaded from the CCDC.
;
_cell_angle_alpha 90.00
_cell_angle_beta 107.587(3)
_cell_angle_gamma 90.00
_cell_formula_units_Z 2
_cell_length_a 12.4604(4)
_cell_length_b 12.4931(3)
_cell_length_c 16.0780(5)
_cell_measurement_reflns_used 6817
_cell_measurement_temperature 123(2)
_cell_measurement_theta_max 29.3549
_cell_measurement_theta_min 2.9510
_cell_volume 2385.86(13)
_computing_cell_refinement
;
CrysAlisPro, Oxford Diffraction Ltd.,
Version 1.171.34.40 (release 27-08-2010 CrysAlis171 .NET)
(compiled Aug 27 2010,11:50:40)
;
_computing_data_collection
;
CrysAlisPro, Oxford Diffraction Ltd.,
Version 1.171.34.40 (release 27-08-2010 CrysAlis171 .NET)
(compiled Aug 27 2010,11:50:40)
;
_computing_data_reduction
;
CrysAlisPro, Oxford Diffraction Ltd.,
Version 1.171.34.40 (release 27-08-2010 CrysAlis171 .NET)
(compiled Aug 27 2010,11:50:40)
;
_computing_structure_refinement 'SHELXL-97 (Sheldrick, 1997)'
_computing_structure_solution 'SHELXS-97 (Sheldrick, 1990)'
_diffrn_ambient_temperature 123(2)
_diffrn_measured_fraction_theta_full 0.998
_diffrn_measured_fraction_theta_max 0.978
_diffrn_measurement_device_type 'Xcalibur, Eos'
_diffrn_measurement_method 'omega scans'
_diffrn_radiation_monochromator graphite
_diffrn_radiation_source 'fine-focus sealed tube'
_diffrn_radiation_type MoK\a
_diffrn_radiation_wavelength 0.71073
_diffrn_reflns_av_R_equivalents 0.0298
_diffrn_reflns_av_sigmaI/netI 0.0379
_diffrn_reflns_limit_h_max 15
_diffrn_reflns_limit_h_min -16
_diffrn_reflns_limit_k_max 16
_diffrn_reflns_limit_k_min -16
_diffrn_reflns_limit_l_max 20
_diffrn_reflns_limit_l_min -21
_diffrn_reflns_number 17250
_diffrn_reflns_theta_full 27.00
_diffrn_reflns_theta_max 27.99
_diffrn_reflns_theta_min 2.96
_exptl_absorpt_coefficient_mu 0.343
_exptl_absorpt_correction_T_max 1.00000
_exptl_absorpt_correction_T_min 0.92475
_exptl_absorpt_correction_type multi-scan
_exptl_absorpt_process_details
;
CrysAlisPro, Oxford Diffraction Ltd.,
Version 1.171.34.40 (release 27-08-2010 CrysAlis171 .NET)
(compiled Aug 27 2010,11:50:40)
Empirical absorption correction using spherical harmonics,
 implemented in SCALE3 ABSPACK scaling algorithm.
;
_exptl_crystal_colour colourless
_exptl_crystal_density_diffrn 1.174
_exptl_crystal_density_method 'not measured'
_exptl_crystal_description block
_exptl_crystal_F_000 916
_exptl_crystal_size_max 0.12
_exptl_crystal_size_mid 0.10
_exptl_crystal_size_min 0.08
_refine_diff_density_max 0.465
_refine_diff_density_min -0.279
_refine_diff_density_rms 0.065
_refine_ls_extinction_method none
_refine_ls_goodness_of_fit_ref 1.215
_refine_ls_hydrogen_treatment mixed
_refine_ls_matrix_type full
_refine_ls_number_parameters 268
_refine_ls_number_reflns 5630
_refine_ls_number_restraints 57
_refine_ls_restrained_S_all 1.221
_refine_ls_R_factor_all 0.0682
_refine_ls_R_factor_gt 0.0522
_refine_ls_shift/su_max 0.001
_refine_ls_shift/su_mean 0.000
_refine_ls_structure_factor_coef Fsqd
_refine_ls_weighting_details 'calc w=1/[\s^2^(Fo^2^)+(0.0210P)^2^+3.2975P] where P=(Fo^2^+2Fc^2^)/3'
_refine_ls_weighting_scheme calc
_refine_ls_wR_factor_gt 0.1124
_refine_ls_wR_factor_ref 0.1182
_reflns_number_gt 4539
_reflns_number_total 5630
_reflns_threshold_expression I>2sigma(I)
_cod_data_source_file c7dt01118k2.cif
_cod_data_source_block srgr1117
_cod_original_cell_volume 2385.86(12)
_cod_original_sg_symbol_H-M 'P 21/c'
_cod_database_code 7042885

loop_
_symmetry_equiv_pos_as_xyz
'x, y, z'
'-x, y+1/2, -z+1/2'
'-x, -y, -z'
'x, -y-1/2, z-1/2'

loop_
_atom_site_label
_atom_site_type_symbol
_atom_site_fract_x
_atom_site_fract_y
_atom_site_fract_z
_atom_site_U_iso_or_equiv
_atom_site_adp_type
_atom_site_occupancy
_atom_site_symmetry_multiplicity
_atom_site_calc_flag
_atom_site_refinement_flags
_atom_site_disorder_assembly
_atom_site_disorder_group
K1 K 0.59150(4) 0.13281(4) 0.01545(4) 0.02153(13) Uani 1 1 d . . .
N1 N 0.35178(16) 0.08486(16) 0.02085(13) 0.0182(4) Uani 1 1 d . . .
Si1 Si 0.34374(6) 0.12737(5) 0.11770(4) 0.01815(15) Uani 1 1 d . . .
C1 C 0.4154(3) 0.2601(2) 0.15277(19) 0.0325(7) Uani 1 1 d . . .
H1A H 0.4073 0.2805 0.2094 0.049 Uiso 1 1 calc R . .
H1B H 0.3807 0.3149 0.1093 0.049 Uiso 1 1 calc R . .
H1C H 0.4955 0.2539 0.1578 0.049 Uiso 1 1 calc R . .
C2 C 0.1963(2) 0.1487(2) 0.12556(19) 0.0312(6) Uani 1 1 d . . .
H2A H 0.2009 0.1775 0.1832 0.047 Uiso 1 1 calc R . .
H2B H 0.1561 0.0802 0.1171 0.047 Uiso 1 1 calc R . .
H2C H 0.1558 0.1993 0.0804 0.047 Uiso 1 1 calc R . .
C3 C 0.4089(2) 0.0326(2) 0.20972(17) 0.0264(6) Uani 1 1 d . . .
H3A H 0.3946 0.0583 0.2630 0.040 Uiso 1 1 calc R . .
H3B H 0.4903 0.0289 0.2192 0.040 Uiso 1 1 calc R . .
H3C H 0.3759 -0.0387 0.1950 0.040 Uiso 1 1 calc R . .
Si2 Si 0.28037(6) 0.13214(6) -0.07774(4) 0.01942(15) Uani 1 1 d . . .
C4 C 0.1214(2) 0.1252(2) -0.11171(18) 0.0285(6) Uani 1 1 d . . .
H4A H 0.0907 0.1515 -0.1717 0.043 Uiso 1 1 calc R . .
H4B H 0.0935 0.1697 -0.0725 0.043 Uiso 1 1 calc R . .
H4C H 0.0978 0.0509 -0.1086 0.043 Uiso 1 1 calc R . .
C5 C 0.3097(3) 0.2772(2) -0.0961(2) 0.0354(7) Uani 1 1 d . . .
H5A H 0.2676 0.2978 -0.1559 0.053 Uiso 1 1 calc R . .
H5B H 0.3905 0.2868 -0.0871 0.053 Uiso 1 1 calc R . .
H5C H 0.2862 0.3222 -0.0548 0.053 Uiso 1 1 calc R . .
C6 C 0.3201(3) 0.0560(3) -0.1653(2) 0.0348(7) Uani 1 1 d . . .
O1 O 0.59680(16) 0.36289(15) -0.01222(14) 0.0319(5) Uani 1 1 d . . .
C10 C 0.6538(3) 0.4008(2) -0.0708(2) 0.0362(7) Uani 1 1 d . . .
H10A H 0.7336 0.4159 -0.0388 0.043 Uiso 1 1 calc R . .
H10B H 0.6184 0.4678 -0.0990 0.043 Uiso 1 1 calc R . .
C11 C 0.6463(3) 0.3156(2) -0.1386(2) 0.0379(7) Uani 1 1 d . . .
H11A H 0.5663 0.3034 -0.1718 0.045 Uiso 1 1 calc R . .
H11B H 0.6856 0.3406 -0.1801 0.045 Uiso 1 1 calc R . .
O2 O 0.69523(16) 0.21719(16) -0.10020(13) 0.0307(4) Uani 1 1 d . . .
C12 C 0.8142(2) 0.2141(3) -0.0783(2) 0.0347(7) Uani 1 1 d . . .
H12A H 0.8465 0.2841 -0.0546 0.042 Uiso 1 1 calc R . .
H12B H 0.8372 0.1981 -0.1307 0.042 Uiso 1 1 calc R . .
C13 C 0.8557(2) 0.1274(2) -0.01051(18) 0.0291(6) Uani 1 1 d . . .
H13A H 0.8229 0.0579 -0.0353 0.035 Uiso 1 1 calc R . .
H13B H 0.9386 0.1216 0.0041 0.035 Uiso 1 1 calc R . .
O3 O 0.82686(15) 0.14775(14) 0.06709(12) 0.0247(4) Uani 1 1 d . . .
C14 C 0.8968(2) 0.2245(2) 0.1229(2) 0.0313(6) Uani 1 1 d . . .
H14A H 0.9039 0.2893 0.0896 0.038 Uiso 1 1 calc R . .
H14B H 0.9729 0.1945 0.1502 0.038 Uiso 1 1 calc R . .
C15 C 0.8418(2) 0.2519(3) 0.19194(19) 0.0339(7) Uani 1 1 d . . .
H15A H 0.8387 0.1869 0.2264 0.041 Uiso 1 1 calc R . .
H15B H 0.8884 0.3057 0.2321 0.041 Uiso 1 1 calc R . .
O4 O 0.73117(16) 0.29288(15) 0.15572(13) 0.0305(4) Uani 1 1 d . . .
C16 C 0.7296(3) 0.4022(2) 0.1302(2) 0.0341(7) Uani 1 1 d . . .
H16A H 0.7906 0.4158 0.1039 0.041 Uiso 1 1 calc R . .
H16B H 0.7417 0.4492 0.1818 0.041 Uiso 1 1 calc R . .
C17 C 0.6174(3) 0.4259(2) 0.0651(2) 0.0376(7) Uani 1 1 d . . .
H17A H 0.5573 0.4121 0.0923 0.045 Uiso 1 1 calc R . .
H17B H 0.6142 0.5027 0.0492 0.045 Uiso 1 1 calc R . .
C105 C -0.0578(10) -0.0022(10) -0.6341(7) 0.086(3) Uani 0.50 1 d PU A -1
H10C H -0.0053 0.0411 -0.6547 0.128 Uiso 0.50 1 calc PR A -1
H10D H -0.1331 0.0296 -0.6544 0.128 Uiso 0.50 1 calc PR A -1
H10E H -0.0602 -0.0751 -0.6571 0.128 Uiso 0.50 1 calc PR A -1
C99 C -0.0196(5) -0.0055(5) -0.5378(3) 0.0581(16) Uani 0.50 1 d PGU A -1
C100 C 0.0686(5) 0.0613(4) -0.4941(4) 0.051(2) Uani 0.50 1 d PGU A -1
H100 H 0.1030 0.1065 -0.5261 0.061 Uiso 0.50 1 calc PR A -1
C101 C 0.1064(4) 0.0619(4) -0.4034(4) 0.0475(15) Uani 0.50 1 d PGU A -1
H101 H 0.1667 0.1076 -0.3735 0.057 Uiso 0.50 1 calc PR A -1
C102 C 0.0561(5) -0.0043(5) -0.3565(3) 0.058(3) Uani 0.50 1 d PGU A -1
H102 H 0.0820 -0.0039 -0.2945 0.069 Uiso 0.50 1 calc PR A -1
C103 C -0.0321(5) -0.0711(4) -0.4002(4) 0.0547(16) Uani 0.50 1 d PGU A -1
H103 H -0.0665 -0.1163 -0.3682 0.066 Uiso 0.50 1 calc PR A -1
C104 C -0.0700(4) -0.0717(4) -0.4909(4) 0.062(2) Uani 0.50 1 d PGU A -1
H104 H -0.1302 -0.1174 -0.5208 0.074 Uiso 0.50 1 calc PR A -1
H6A H 0.399(3) 0.049(3) -0.153(2) 0.042(10) Uiso 1 1 d . . .
H6B H 0.290(3) -0.022(3) -0.174(2) 0.037(9) Uiso 1 1 d . . .
H6C H 0.291(3) 0.090(3) -0.222(2) 0.040(9) Uiso 1 1 d . . .

loop_
_atom_site_aniso_label
_atom_site_aniso_U_11
_atom_site_aniso_U_22
_atom_site_aniso_U_33
_atom_site_aniso_U_23
_atom_site_aniso_U_13
_atom_site_aniso_U_12
K1 0.0172(3) 0.0186(2) 0.0292(3) 0.0002(2) 0.0076(2) -0.0008(2)
N1 0.0137(10) 0.0227(10) 0.0182(10) -0.0004(8) 0.0049(8) 0.0031(8)
Si1 0.0166(3) 0.0191(3) 0.0198(3) -0.0019(3) 0.0069(3) 0.0006(3)
C1 0.0402(17) 0.0260(14) 0.0308(15) -0.0055(12) 0.0099(13) -0.0047(12)
C2 0.0239(14) 0.0417(17) 0.0299(15) -0.0091(13) 0.0110(12) 0.0050(12)
C3 0.0318(15) 0.0289(14) 0.0196(13) -0.0006(11) 0.0093(11) 0.0020(11)
Si2 0.0159(3) 0.0224(3) 0.0202(3) 0.0030(3) 0.0058(3) 0.0004(3)
C4 0.0197(13) 0.0335(14) 0.0294(14) 0.0038(12) 0.0031(11) 0.0025(11)
C5 0.0326(16) 0.0311(15) 0.0388(17) 0.0130(13) 0.0055(13) -0.0031(13)
C6 0.0310(17) 0.051(2) 0.0230(15) -0.0017(14) 0.0099(13) 0.0034(15)
O1 0.0243(10) 0.0216(9) 0.0493(12) 0.0029(9) 0.0105(9) -0.0043(8)
C10 0.0343(16) 0.0245(14) 0.0471(18) 0.0123(13) 0.0081(14) -0.0030(12)
C11 0.0384(17) 0.0395(17) 0.0287(15) 0.0116(13) -0.0003(13) -0.0044(14)
O2 0.0311(11) 0.0304(10) 0.0281(10) 0.0012(8) 0.0052(8) -0.0060(8)
C12 0.0328(16) 0.0434(17) 0.0336(16) 0.0012(13) 0.0184(13) -0.0030(13)
C13 0.0281(14) 0.0314(14) 0.0322(15) -0.0046(12) 0.0156(12) -0.0009(12)
O3 0.0213(9) 0.0264(10) 0.0285(10) -0.0022(8) 0.0108(8) -0.0016(7)
C14 0.0150(13) 0.0412(17) 0.0359(16) -0.0084(13) 0.0049(11) -0.0026(11)
C15 0.0275(15) 0.0447(17) 0.0260(15) -0.0057(13) 0.0027(12) -0.0030(13)
O4 0.0267(10) 0.0295(10) 0.0394(12) -0.0033(9) 0.0160(9) -0.0008(8)
C16 0.0372(17) 0.0241(14) 0.0467(18) -0.0137(13) 0.0211(14) -0.0094(12)
C17 0.0367(17) 0.0167(13) 0.066(2) -0.0039(13) 0.0251(16) -0.0002(12)
C105 0.086(7) 0.091(7) 0.060(4) -0.022(5) -0.007(4) 0.065(6)
C99 0.048(4) 0.055(4) 0.059(3) -0.014(3) -0.003(3) 0.034(3)
C100 0.040(4) 0.043(4) 0.065(3) 0.004(4) 0.009(3) 0.016(3)
C101 0.042(4) 0.032(3) 0.061(3) 0.000(3) 0.004(3) 0.008(2)
C102 0.058(5) 0.048(5) 0.056(4) 0.004(4) 0.001(4) 0.010(4)
C103 0.037(3) 0.042(3) 0.084(4) -0.007(3) 0.017(3) 0.011(3)
C104 0.040(4) 0.041(4) 0.089(4) -0.020(4) -0.003(4) 0.006(3)

loop_
_atom_type_symbol
_atom_type_description
_atom_type_scat_dispersion_real
_atom_type_scat_dispersion_imag
_atom_type_scat_source
C C 0.0033 0.0016 'International Tables Vol C Tables 4.2.6.8 and 6.1.1.4'
H H 0.0000 0.0000 'International Tables Vol C Tables 4.2.6.8 and 6.1.1.4'
N N 0.0061 0.0033 'International Tables Vol C Tables 4.2.6.8 and 6.1.1.4'
O O 0.0106 0.0060 'International Tables Vol C Tables 4.2.6.8 and 6.1.1.4'
Si Si 0.0817 0.0704 'International Tables Vol C Tables 4.2.6.8 and 6.1.1.4'
K K 0.2009 0.2494 'International Tables Vol C Tables 4.2.6.8 and 6.1.1.4'

loop_
_geom_angle_atom_site_label_1
_geom_angle_atom_site_label_2
_geom_angle_atom_site_label_3
_geom_angle
_geom_angle_site_symmetry_1
_geom_angle_site_symmetry_3
O2 K1 O3 61.01(6) . .
O2 K1 O1 59.05(6) . .
O3 K1 O1 84.81(5) . .
O2 K1 N1 91.72(6) . 3_655
O3 K1 N1 79.98(6) . 3_655
O1 K1 N1 150.78(6) . 3_655
O2 K1 N1 138.32(6) . .
O3 K1 N1 160.67(6) . .
O1 K1 N1 105.29(6) . .
N1 K1 N1 96.92(5) 3_655 .
O2 K1 O4 88.27(6) . .
O3 K1 O4 55.82(5) . .
O1 K1 O4 56.26(6) . .
N1 K1 O4 128.82(6) 3_655 .
N1 K1 O4 116.04(5) . .
O2 K1 C6 129.67(7) . 3_655
O3 K1 C6 75.16(7) . 3_655
O1 K1 C6 142.73(7) . 3_655
N1 K1 C6 55.50(7) 3_655 3_655
N1 K1 C6 87.31(7) . 3_655
O4 K1 C6 86.59(7) . 3_655
O2 K1 C13 43.08(6) . .
O3 K1 C13 23.59(6) . .
O1 K1 C13 86.23(6) . .
N1 K1 C13 70.03(6) 3_655 .
N1 K1 C13 166.64(6) . .
O4 K1 C13 75.84(6) . .
C6 K1 C13 87.38(8) 3_655 .
O2 K1 Si2 105.82(5) . 3_655
O3 K1 Si2 69.52(4) . 3_655
O1 K1 Si2 154.33(4) . 3_655
N1 K1 Si2 26.26(4) 3_655 3_655
N1 K1 Si2 99.35(4) . 3_655
O4 K1 Si2 106.16(4) . 3_655
C6 K1 Si2 30.71(6) 3_655 3_655
C13 K1 Si2 70.31(5) . 3_655
O2 K1 Si2 111.83(4) . .
O3 K1 Si2 172.79(4) . .
O1 K1 Si2 90.56(4) . .
N1 K1 Si2 101.78(4) 3_655 .
N1 K1 Si2 26.50(4) . .
O4 K1 Si2 125.43(4) . .
C6 K1 Si2 111.66(6) 3_655 .
C13 K1 Si2 150.69(5) . .
Si2 K1 Si2 114.983(18) 3_655 .
O2 K1 Si1 151.06(5) . .
O3 K1 Si1 139.88(4) . .
O1 K1 Si1 97.96(4) . .
N1 K1 Si1 109.76(4) 3_655 .
N1 K1 Si1 24.17(4) . .
O4 K1 Si1 92.64(4) . .
C6 K1 Si1 79.23(6) 3_655 .
C13 K1 Si1 162.89(5) . .
Si2 K1 Si1 101.688(19) 3_655 .
Si2 K1 Si1 46.264(16) . .
O2 K1 K1 126.87(5) . 3_655
O3 K1 K1 127.06(4) . 3_655
O1 K1 K1 147.58(4) . 3_655
N1 K1 K1 50.19(4) 3_655 3_655
N1 K1 K1 46.73(4) . 3_655
O4 K1 K1 143.07(4) . 3_655
C6 K1 K1 63.14(6) 3_655 3_655
C13 K1 K1 120.16(5) . 3_655
Si2 K1 K1 57.858(17) 3_655 3_655
Si2 K1 K1 57.125(17) . 3_655
Si1 K1 K1 62.736(17) . 3_655
Si2 N1 Si1 127.16(13) . .
Si2 N1 K1 103.38(9) . 3_655
Si1 N1 K1 124.61(10) . 3_655
Si2 N1 K1 98.49(9) . .
Si1 N1 K1 107.21(9) . .
K1 N1 K1 83.08(5) 3_655 .
N1 Si1 C3 113.53(11) . .
N1 Si1 C1 113.59(12) . .
C3 Si1 C1 105.39(13) . .
N1 Si1 C2 115.91(11) . .
C3 Si1 C2 103.48(13) . .
C1 Si1 C2 103.71(14) . .
N1 Si1 K1 48.63(7) . .
C3 Si1 K1 97.68(9) . .
C1 Si1 K1 75.40(10) . .
C2 Si1 K1 158.15(10) . .
Si1 C1 H1A 109.5 . .
Si1 C1 H1B 109.5 . .
H1A C1 H1B 109.5 . .
Si1 C1 H1C 109.5 . .
H1A C1 H1C 109.5 . .
H1B C1 H1C 109.5 . .
Si1 C2 H2A 109.5 . .
Si1 C2 H2B 109.5 . .
H2A C2 H2B 109.5 . .
Si1 C2 H2C 109.5 . .
H2A C2 H2C 109.5 . .
H2B C2 H2C 109.5 . .
Si1 C3 H3A 109.5 . .
Si1 C3 H3B 109.5 . .
H3A C3 H3B 109.5 . .
Si1 C3 H3C 109.5 . .
H3A C3 H3C 109.5 . .
H3B C3 H3C 109.5 . .
N1 Si2 C6 110.16(13) . .
N1 Si2 C5 114.44(12) . .
C6 Si2 C5 105.11(15) . .
N1 Si2 C4 117.93(11) . .
C6 Si2 C4 104.48(14) . .
C5 Si2 C4 103.52(13) . .
N1 Si2 K1 50.36(7) . 3_655
C6 Si2 K1 63.83(11) . 3_655
C5 Si2 K1 144.76(10) . 3_655
C4 Si2 K1 111.60(9) . 3_655
N1 Si2 K1 55.02(7) . .
C6 Si2 K1 79.88(10) . .
C5 Si2 K1 80.39(10) . .
C4 Si2 K1 172.92(9) . .
K1 Si2 K1 65.017(18) 3_655 .
Si2 C4 H4A 109.5 . .
Si2 C4 H4B 109.5 . .
H4A C4 H4B 109.5 . .
Si2 C4 H4C 109.5 . .
H4A C4 H4C 109.5 . .
H4B C4 H4C 109.5 . .
Si2 C5 H5A 109.5 . .
Si2 C5 H5B 109.5 . .
H5A C5 H5B 109.5 . .
Si2 C5 H5C 109.5 . .
H5A C5 H5C 109.5 . .
H5B C5 H5C 109.5 . .
Si2 C6 K1 85.46(11) . 3_655
Si2 C6 H6A 112(2) . .
K1 C6 H6A 72(2) 3_655 .
Si2 C6 H6B 113.7(18) . .
K1 C6 H6B 57.1(17) 3_655 .
H6A C6 H6B 105(3) . .
Si2 C6 H6C 112(2) . .
K1 C6 H6C 160(2) 3_655 .
H6A C6 H6C 108(3) . .
H6B C6 H6C 106(3) . .
C10 O1 C17 113.5(2) . .
C10 O1 K1 117.98(16) . .
C17 O1 K1 114.69(16) . .
O1 C10 C11 108.1(2) . .
O1 C10 H10A 110.1 . .
C11 C10 H10A 110.1 . .
O1 C10 H10B 110.1 . .
C11 C10 H10B 110.1 . .
H10A C10 H10B 108.4 . .
O2 C11 C10 111.7(2) . .
O2 C11 H11A 109.3 . .
C10 C11 H11A 109.3 . .
O2 C11 H11B 109.3 . .
C10 C11 H11B 109.3 . .
H11A C11 H11B 107.9 . .
C12 O2 C11 114.2(2) . .
C12 O2 K1 119.17(16) . .
C11 O2 K1 113.15(18) . .
O2 C12 C13 107.7(2) . .
O2 C12 H12A 110.2 . .
C13 C12 H12A 110.2 . .
O2 C12 H12B 110.2 . .
C13 C12 H12B 110.2 . .
H12A C12 H12B 108.5 . .
O3 C13 C12 112.5(2) . .
O3 C13 K1 52.09(12) . .
C12 C13 K1 86.66(16) . .
O3 C13 H13A 109.1 . .
C12 C13 H13A 109.1 . .
K1 C13 H13A 76.8 . .
O3 C13 H13B 109.1 . .
C12 C13 H13B 109.1 . .
K1 C13 H13B 160.1 . .
H13A C13 H13B 107.8 . .
C14 O3 C13 114.0(2) . .
C14 O3 K1 128.36(15) . .
C13 O3 K1 104.32(15) . .
O3 C14 C15 106.9(2) . .
O3 C14 H14A 110.3 . .
C15 C14 H14A 110.3 . .
O3 C14 H14B 110.3 . .
C15 C14 H14B 110.3 . .
H14A C14 H14B 108.6 . .
O4 C15 C14 112.4(2) . .
O4 C15 H15A 109.1 . .
C14 C15 H15A 109.1 . .
O4 C15 H15B 109.1 . .
C14 C15 H15B 109.1 . .
H15A C15 H15B 107.9 . .
C15 O4 C16 113.0(2) . .
C15 O4 K1 109.00(16) . .
C16 O4 K1 116.76(16) . .
O4 C16 C17 108.6(2) . .
O4 C16 H16A 110.0 . .
C17 C16 H16A 110.0 . .
O4 C16 H16B 110.0 . .
C17 C16 H16B 110.0 . .
H16A C16 H16B 108.4 . .
O1 C17 C16 112.5(2) . .
O1 C17 H17A 109.1 . .
C16 C17 H17A 109.1 . .
O1 C17 H17B 109.1 . .
C16 C17 H17B 109.1 . .
H17A C17 H17B 107.8 . .
C100 C99 C104 120.0 . .
C100 C99 C105 117.9(7) . .
C104 C99 C105 122.0(7) . .
C101 C100 C99 120.0 . .
C101 C100 H100 120.0 . .
C99 C100 H100 120.0 . .
C102 C101 C100 120.0 . .
C102 C101 H101 120.0 . .
C100 C101 H101 120.0 . .
C101 C102 C103 120.0 . .
C101 C102 H102 120.0 . .
C103 C102 H102 120.0 . .
C104 C103 C102 120.0 . .
C104 C103 H103 120.0 . .
C102 C103 H103 120.0 . .
C103 C104 C99 120.0 . .
C103 C104 H104 120.0 . .
C99 C104 H104 120.0 . .

loop_
_geom_bond_atom_site_label_1
_geom_bond_atom_site_label_2
_geom_bond_distance
_geom_bond_site_symmetry_2
K1 O2 2.773(2) .
K1 O3 2.8024(18) .
K1 O1 2.9124(19) .
K1 N1 2.913(2) 3_655
K1 N1 3.073(2) .
K1 O4 3.121(2) .
K1 C6 3.313(3) 3_655
K1 C13 3.442(3) .
N1 Si2 1.674(2) .
N1 Si1 1.677(2) .
N1 K1 2.913(2) 3_655
Si1 C3 1.877(3) .
Si1 C1 1.887(3) .
Si1 C2 1.898(3) .
C1 H1A 0.9800 .
C1 H1B 0.9800 .
C1 H1C 0.9800 .
C2 H2A 0.9800 .
C2 H2B 0.9800 .
C2 H2C 0.9800 .
C3 H3A 0.9800 .
C3 H3B 0.9800 .
C3 H3C 0.9800 .
Si2 C6 1.885(3) .
Si2 C5 1.889(3) .
Si2 C4 1.890(3) .
C4 H4A 0.9800 .
C4 H4B 0.9800 .
C4 H4C 0.9800 .
C5 H5A 0.9800 .
C5 H5B 0.9800 .
C5 H5C 0.9800 .
C6 K1 3.313(3) 3_655
C6 H6A 0.94(4) .
C6 H6B 1.04(3) .
C6 H6C 0.98(3) .
O1 C10 1.421(4) .
O1 C17 1.428(4) .
C10 C11 1.507(4) .
C10 H10A 0.9900 .
C10 H10B 0.9900 .
C11 O2 1.427(3) .
C11 H11A 0.9900 .
C11 H11B 0.9900 .
O2 C12 1.416(3) .
C12 C13 1.513(4) .
C12 H12A 0.9900 .
C12 H12B 0.9900 .
C13 O3 1.422(3) .
C13 H13A 0.9900 .
C13 H13B 0.9900 .
O3 C14 1.418(3) .
C14 C15 1.509(4) .
C14 H14A 0.9900 .
C14 H14B 0.9900 .
C15 O4 1.420(3) .
C15 H15A 0.9900 .
C15 H15B 0.9900 .
O4 C16 1.425(3) .
C16 C17 1.501(4) .
C16 H16A 0.9900 .
C16 H16B 0.9900 .
C17 H17A 0.9900 .
C17 H17B 0.9900 .
C105 C99 1.476(9) .
C105 H10C 0.9800 .
C105 H10D 0.9800 .
C105 H10E 0.9800 .
C99 C100 1.3900 .
C99 C104 1.3900 .
C100 C101 1.3900 .
C100 H100 0.9500 .
C101 C102 1.3900 .
C101 H101 0.9500 .
C102 C103 1.3900 .
C102 H102 0.9500 .
C103 C104 1.3900 .
C103 H103 0.9500 .
C104 H104 0.9500 .

loop_
_geom_torsion_atom_site_label_1
_geom_torsion_atom_site_label_2
_geom_torsion_atom_site_label_3
_geom_torsion_atom_site_label_4
_geom_torsion
_geom_torsion_site_symmetry_1
_geom_torsion_site_symmetry_4
O2 K1 N1 Si2 -2.09(14) . .
O3 K1 N1 Si2 178.01(13) . .
O1 K1 N1 Si2 58.26(10) . .
N1 K1 N1 Si2 -102.57(9) 3_655 .
O4 K1 N1 Si2 117.79(9) . .
C6 K1 N1 Si2 -157.34(10) 3_655 .
C13 K1 N1 Si2 -90.7(3) . .
Si2 K1 N1 Si2 -128.99(8) 3_655 .
Si1 K1 N1 Si2 133.28(15) . .
K1 K1 N1 Si2 -102.57(9) 3_655 .
O2 K1 N1 Si1 -135.37(9) . .
O3 K1 N1 Si1 44.7(2) . .
O1 K1 N1 Si1 -75.01(10) . .
N1 K1 N1 Si1 124.15(11) 3_655 .
O4 K1 N1 Si1 -15.49(11) . .
C6 K1 N1 Si1 69.39(10) 3_655 .
C13 K1 N1 Si1 136.0(2) . .
Si2 K1 N1 Si1 97.74(9) 3_655 .
Si2 K1 N1 Si1 -133.28(15) . .
K1 K1 N1 Si1 124.15(11) 3_655 .
O2 K1 N1 K1 100.48(9) . 3_655
O3 K1 N1 K1 -79.42(17) . 3_655
O1 K1 N1 K1 160.83(6) . 3_655
N1 K1 N1 K1 0.0 3_655 3_655
O4 K1 N1 K1 -139.65(5) . 3_655
C6 K1 N1 K1 -54.77(7) 3_655 3_655
C13 K1 N1 K1 11.9(3) . 3_655
Si2 K1 N1 K1 -26.42(4) 3_655 3_655
Si2 K1 N1 K1 102.57(9) . 3_655
Si1 K1 N1 K1 -124.15(11) . 3_655
Si2 N1 Si1 C3 165.53(15) . .
K1 N1 Si1 C3 14.38(16) 3_655 .
K1 N1 Si1 C3 -79.09(13) . .
Si2 N1 Si1 C1 -74.07(19) . .
K1 N1 Si1 C1 134.78(13) 3_655 .
K1 N1 Si1 C1 41.31(14) . .
Si2 N1 Si1 C2 45.9(2) . .
K1 N1 Si1 C2 -105.24(14) 3_655 .
K1 N1 Si1 C2 161.29(11) . .
Si2 N1 Si1 K1 -115.38(18) . .
K1 N1 Si1 K1 93.47(11) 3_655 .
O2 K1 Si1 N1 74.90(13) . .
O3 K1 Si1 N1 -158.81(11) . .
O1 K1 Si1 N1 109.81(10) . .
N1 K1 Si1 N1 -60.80(12) 3_655 .
O4 K1 Si1 N1 166.10(10) . .
C6 K1 Si1 N1 -107.88(11) 3_655 .
C13 K1 Si1 N1 -147.0(2) . .
Si2 K1 Si1 N1 -86.80(10) 3_655 .
Si2 K1 Si1 N1 26.71(9) . .
K1 K1 Si1 N1 -42.67(9) 3_655 .
O2 K1 Si1 C3 -170.39(12) . .
O3 K1 Si1 C3 -44.09(11) . .
O1 K1 Si1 C3 -135.48(10) . .
N1 K1 Si1 C3 53.92(10) 3_655 .
N1 K1 Si1 C3 114.71(13) . .
O4 K1 Si1 C3 -79.19(10) . .
C6 K1 Si1 C3 6.83(11) 3_655 .
C13 K1 Si1 C3 -32.2(2) . .
Si2 K1 Si1 C3 27.91(9) 3_655 .
Si2 K1 Si1 C3 141.43(9) . .
K1 K1 Si1 C3 72.04(9) 3_655 .
O2 K1 Si1 C1 -66.40(14) . .
O3 K1 Si1 C1 59.89(12) . .
O1 K1 Si1 C1 -31.50(11) . .
N1 K1 Si1 C1 157.90(11) 3_655 .
N1 K1 Si1 C1 -141.30(14) . .
O4 K1 Si1 C1 24.79(10) . .
C6 K1 Si1 C1 110.81(11) 3_655 .
C13 K1 Si1 C1 71.7(2) . .
Si2 K1 Si1 C1 131.90(10) 3_655 .
Si2 K1 Si1 C1 -114.59(10) . .
K1 K1 Si1 C1 176.02(10) 3_655 .
O2 K1 Si1 C2 24.1(3) . .
O3 K1 Si1 C2 150.4(3) . .
O1 K1 Si1 C2 59.0(3) . .
N1 K1 Si1 C2 -111.6(3) 3_655 .
N1 K1 Si1 C2 -50.8(3) . .
O4 K1 Si1 C2 115.3(3) . .
C6 K1 Si1 C2 -158.7(3) 3_655 .
C13 K1 Si1 C2 162.2(3) . .
Si2 K1 Si1 C2 -137.6(3) 3_655 .
Si2 K1 Si1 C2 -24.1(3) . .
K1 K1 Si1 C2 -93.5(3) 3_655 .
Si1 N1 Si2 C6 -179.80(17) . .
K1 N1 Si2 C6 -23.89(15) 3_655 .
K1 N1 Si2 C6 60.96(14) . .
Si1 N1 Si2 C5 62.0(2) . .
K1 N1 Si2 C5 -142.05(12) 3_655 .
K1 N1 Si2 C5 -57.19(14) . .
Si1 N1 Si2 C4 -60.1(2) . .
K1 N1 Si2 C4 95.85(13) 3_655 .
K1 N1 Si2 C4 -179.30(11) . .
Si1 N1 Si2 K1 -155.9(2) . 3_655
K1 N1 Si2 K1 84.86(7) . 3_655
Si1 N1 Si2 K1 119.24(17) . .
K1 N1 Si2 K1 -84.86(7) 3_655 .
O2 K1 Si2 N1 178.50(10) . .
O1 K1 Si2 N1 -124.87(10) . .
N1 K1 Si2 N1 81.80(10) 3_655 .
O4 K1 Si2 N1 -77.31(10) . .
C6 K1 Si2 N1 24.46(11) 3_655 .
C13 K1 Si2 N1 151.84(14) . .
Si2 K1 Si2 N1 57.79(9) 3_655 .
Si1 K1 Si2 N1 -24.36(9) . .
K1 K1 Si2 N1 57.79(9) 3_655 .
O2 K1 Si2 C6 54.98(12) . .
O1 K1 Si2 C6 111.61(12) . .
N1 K1 Si2 C6 -41.72(12) 3_655 .
N1 K1 Si2 C6 -123.52(14) . .
O4 K1 Si2 C6 159.17(12) . .
C6 K1 Si2 C6 -99.05(11) 3_655 .
C13 K1 Si2 C6 28.32(16) . .
Si2 K1 Si2 C6 -65.73(11) 3_655 .
Si1 K1 Si2 C6 -147.88(12) . .
K1 K1 Si2 C6 -65.73(11) 3_655 .
O2 K1 Si2 C5 -52.40(12) . .
O1 K1 Si2 C5 4.23(11) . .
N1 K1 Si2 C5 -149.10(11) 3_655 .
N1 K1 Si2 C5 129.10(14) . .
O4 K1 Si2 C5 51.79(12) . .
C6 K1 Si2 C5 153.57(12) 3_655 .
C13 K1 Si2 C5 -79.06(15) . .
Si2 K1 Si2 C5 -173.11(11) 3_655 .
Si1 K1 Si2 C5 104.74(11) . .
K1 K1 Si2 C5 -173.11(11) 3_655 .
O2 K1 Si2 K1 120.71(5) . 3_655
O1 K1 Si2 K1 177.33(5) . 3_655
N1 K1 Si2 K1 24.01(4) 3_655 3_655
N1 K1 Si2 K1 -57.79(9) . 3_655
O4 K1 Si2 K1 -135.10(5) . 3_655
C6 K1 Si2 K1 -33.33(6) 3_655 3_655
C13 K1 Si2 K1 94.05(11) . 3_655
Si2 K1 Si2 K1 0.0 3_655 3_655
Si1 K1 Si2 K1 -82.15(2) . 3_655
N1 Si2 C6 K1 20.33(12) . 3_655
C5 Si2 C6 K1 144.09(11) . 3_655
C4 Si2 C6 K1 -107.26(11) . 3_655
K1 Si2 C6 K1 67.02(5) . 3_655
O2 K1 O1 C10 -1.53(18) . .
O3 K1 O1 C10 57.61(19) . .
N1 K1 O1 C10 -1.0(2) 3_655 .
N1 K1 O1 C10 -139.16(18) . .
O4 K1 O1 C10 109.46(19) . .
C6 K1 O1 C10 114.6(2) 3_655 .
C13 K1 O1 C10 33.98(19) . .
Si2 K1 O1 C10 57.5(2) 3_655 .
Si2 K1 O1 C10 -116.86(18) . .
Si1 K1 O1 C10 -162.70(18) . .
K1 K1 O1 C10 -112.68(18) 3_655 .
O2 K1 O1 C17 -139.36(19) . .
O3 K1 O1 C17 -80.22(17) . .
N1 K1 O1 C17 -138.87(18) 3_655 .
N1 K1 O1 C17 83.01(18) . .
O4 K1 O1 C17 -28.38(16) . .
C6 K1 O1 C17 -23.2(2) 3_655 .
C13 K1 O1 C17 -103.85(18) . .
Si2 K1 O1 C17 -80.3(2) 3_655 .
Si2 K1 O1 C17 105.31(17) . .
Si1 K1 O1 C17 59.47(17) . .
K1 K1 O1 C17 109.49(18) 3_655 .
C17 O1 C10 C11 167.7(2) . .
K1 O1 C10 C11 29.4(3) . .
O1 C10 C11 O2 -59.0(3) . .
C10 C11 O2 C12 -80.3(3) . .
C10 C11 O2 K1 60.3(3) . .
O3 K1 O2 C12 6.91(18) . .
O1 K1 O2 C12 109.1(2) . .
N1 K1 O2 C12 -70.6(2) 3_655 .
N1 K1 O2 C12 -173.05(18) . .
O4 K1 O2 C12 58.16(19) . .
C6 K1 O2 C12 -26.0(2) 3_655 .
C13 K1 O2 C12 -12.81(18) . .
Si2 K1 O2 C12 -48.2(2) 3_655 .
Si2 K1 O2 C12 -174.05(18) . .
Si1 K1 O2 C12 150.49(17) . .
K1 K1 O2 C12 -109.55(19) 3_655 .
O3 K1 O2 C11 -131.53(18) . .
O1 K1 O2 C11 -29.32(16) . .
N1 K1 O2 C11 150.92(17) 3_655 .
N1 K1 O2 C11 48.5(2) . .
O4 K1 O2 C11 -80.28(17) . .
C6 K1 O2 C11 -164.41(17) 3_655 .
C13 K1 O2 C11 -151.3(2) . .
Si2 K1 O2 C11 173.40(16) 3_655 .
Si2 K1 O2 C11 47.50(17) . .
Si1 K1 O2 C11 12.0(2) . .
K1 K1 O2 C11 112.00(16) 3_655 .
C11 O2 C12 C13 159.3(2) . .
K1 O2 C12 C13 21.2(3) . .
O2 C12 C13 O3 -61.1(3) . .
O2 C12 C13 K1 -14.8(2) . .
O2 K1 C13 O3 132.49(19) . .
O1 K1 C13 O3 85.65(15) . .
N1 K1 C13 O3 -111.69(16) 3_655 .
N1 K1 C13 O3 -124.2(3) . .
O4 K1 C13 O3 29.53(14) . .
C6 K1 C13 O3 -57.61(16) 3_655 .
Si2 K1 C13 O3 -83.75(15) 3_655 .
Si2 K1 C13 O3 170.06(11) . .
Si1 K1 C13 O3 -19.3(3) . .
K1 K1 C13 O3 -114.27(14) 3_655 .
O2 K1 C13 C12 10.46(15) . .
O3 K1 C13 C12 -122.0(2) . .
O1 K1 C13 C12 -36.37(16) . .
N1 K1 C13 C12 126.28(17) 3_655 .
N1 K1 C13 C12 113.7(3) . .
O4 K1 C13 C12 -92.50(17) . .
C6 K1 C13 C12 -179.64(17) 3_655 .
Si2 K1 C13 C12 154.23(17) 3_655 .
Si2 K1 C13 C12 48.0(2) . .
Si1 K1 C13 C12 -141.32(17) . .
K1 K1 C13 C12 123.71(16) 3_655 .
C12 C13 O3 C14 -78.2(3) . .
K1 C13 O3 C14 -144.6(2) . .
C12 C13 O3 K1 66.3(2) . .
O2 K1 O3 C14 102.3(2) . .
O1 K1 O3 C14 45.0(2) . .
N1 K1 O3 C14 -160.0(2) 3_655 .
N1 K1 O3 C14 -77.7(3) . .
O4 K1 O3 C14 -7.2(2) . .
C6 K1 O3 C14 -103.3(2) 3_655 .
C13 K1 O3 C14 137.5(3) . .
Si2 K1 O3 C14 -135.0(2) 3_655 .
Si1 K1 O3 C14 -51.2(2) . .
K1 K1 O3 C14 -141.5(2) 3_655 .
O2 K1 O3 C13 -35.16(15) . .
O1 K1 O3 C13 -92.48(15) . .
N1 K1 O3 C13 62.47(15) 3_655 .
N1 K1 O3 C13 144.76(19) . .
O4 K1 O3 C13 -144.71(17) . .
C6 K1 O3 C13 119.23(16) 3_655 .
Si2 K1 O3 C13 87.50(15) 3_655 .
Si1 K1 O3 C13 171.32(13) . .
K1 K1 O3 C13 81.02(16) 3_655 .
C13 O3 C14 C15 169.3(2) . .
K1 O3 C14 C15 35.1(3) . .
O3 C14 C15 O4 -58.6(3) . .
C14 C15 O4 C16 -78.3(3) . .
C14 C15 O4 K1 53.3(3) . .
O2 K1 O4 C15 -79.66(17) . .
O3 K1 O4 C15 -24.11(16) . .
O1 K1 O4 C15 -132.90(18) . .
N1 K1 O4 C15 11.16(19) 3_655 .
N1 K1 O4 C15 135.57(16) . .
C6 K1 O4 C15 50.25(18) 3_655 .
C13 K1 O4 C15 -37.91(17) . .
Si2 K1 O4 C15 26.31(17) 3_655 .
Si2 K1 O4 C15 164.54(15) . .
Si1 K1 O4 C15 129.28(17) . .
K1 K1 O4 C15 83.87(18) 3_655 .
O2 K1 O4 C16 49.89(18) . .
O3 K1 O4 C16 105.44(18) . .
O1 K1 O4 C16 -3.35(17) . .
N1 K1 O4 C16 140.71(17) 3_655 .
N1 K1 O4 C16 -94.88(18) . .
C6 K1 O4 C16 179.79(18) 3_655 .
C13 K1 O4 C16 91.64(18) . .
Si2 K1 O4 C16 155.86(17) 3_655 .
Si2 K1 O4 C16 -65.91(18) . .
Si1 K1 O4 C16 -101.17(17) . .
K1 K1 O4 C16 -146.58(16) 3_655 .
C15 O4 C16 C17 159.4(2) . .
K1 O4 C16 C17 31.8(3) . .
C10 O1 C17 C16 -78.3(3) . .
K1 O1 C17 C16 61.4(3) . .
O4 C16 C17 O1 -61.5(3) . .
C104 C99 C100 C101 0.0 . .
C105 C99 C100 C101 179.2(8) . .
C99 C100 C101 C102 0.0 . .
C100 C101 C102 C103 0.0 . .
C101 C102 C103 C104 0.0 . .
C102 C103 C104 C99 0.0 . .
C100 C99 C104 C103 0.0 . .
C105 C99 C104 C103 -179.2(8) . .
